data_1516812
loop_
_publ_author_name
'Gould, Eoin'
'Walden, Daniel M.'
'Kasten, Kevin'
'Johnston, Ryne C.'
'Wu, Jiufeng'
'Slawin, Alexandra M. Z.'
'Mustard, Thomas J. L.'
'Johnston, Brittany'
'Davies, Tony'
'Ha-Yeon Cheong, Paul'
'Smith, Andrew D.'

_publ_section_title
;
 Catalyst selective and regiodivergent O- to C- or N-carboxyl transfer of
 pyrazolyl carbonates: synthetic and computational studies
;
_journal_issue 9
_journal_name_full 'Chemical Science'
_journal_page_first 3651
_journal_paper_doi 10.1039/C4SC00879K
_journal_volume 5
_journal_year 2014
_chemical_absolute_configuration ad
_chemical_formula_moiety 'C18 H16 N2 O3'
_chemical_formula_sum 'C18 H16 N2 O3'
_chemical_formula_weight 308.34
_space_group_IT_number 43
_symmetry_cell_setting orthorhombic
_symmetry_Int_Tables_number 43
_symmetry_space_group_name_Hall 'F 2 -2d'
_symmetry_space_group_name_H-M 'F d d 2'
_atom_sites_solution_hydrogens geom
_atom_sites_solution_primary direct
_atom_sites_solution_secondary difmap
_cell_angle_alpha 90.0000
_cell_angle_beta 90.0000
_cell_angle_gamma 90.0000
_cell_formula_units_Z 16
_cell_length_a 27.454(9)
_cell_length_b 32.678(11)
_cell_length_c 6.833(3)
_cell_measurement_reflns_used 1932
_cell_measurement_temperature 173
_cell_measurement_theta_max 68.25
_cell_measurement_theta_min 21.19
_cell_volume 6130(4)
_computing_cell_refinement 'CrystalClear-SM Expert 2.0 r2'
_computing_data_collection 'CrystalClear-SM Expert 2.0 r2 (Rigaku, 2009)'
_computing_data_reduction 'CrystalClear-SM Expert 2.0 r2'
_computing_molecular_graphics 'CrystalStructure 4.1'
_computing_publication_material 'CrystalStructure 4.1 (Rigaku, 2013)'
_computing_structure_refinement 'SHELXL-2013 (Sheldrick, 2013)'
_computing_structure_solution 'SIR2004 (Burla, et al., 2005)'
_diffrn_ambient_temperature 173
_diffrn_detector_area_resol_mean 29.257
_diffrn_measured_fraction_theta_full 0.999
_diffrn_measured_fraction_theta_max 0.997
_diffrn_measurement_device_type 'Rigaku Saturn70'
_diffrn_measurement_method \w
_diffrn_radiation_type 'Cu K\a'
_diffrn_radiation_wavelength 1.54187
_diffrn_reflns_av_R_equivalents 0.1303
_diffrn_reflns_Laue_measured_fraction_full 0.999
_diffrn_reflns_Laue_measured_fraction_max 0.997
_diffrn_reflns_limit_h_max 32
_diffrn_reflns_limit_h_min -32
_diffrn_reflns_limit_k_max 39
_diffrn_reflns_limit_k_min -39
_diffrn_reflns_limit_l_max 8
_diffrn_reflns_limit_l_min -8
_diffrn_reflns_number 19918
_diffrn_reflns_point_group_measured_fraction_full 0.996
_diffrn_reflns_point_group_measured_fraction_max 0.988
_diffrn_reflns_theta_full 67.000
_diffrn_reflns_theta_max 68.637
_diffrn_standards_number 0
_exptl_absorpt_coefficient_mu 0.755
_exptl_absorpt_correction_T_max 0.978
_exptl_absorpt_correction_T_min 0.629
_exptl_absorpt_correction_type multi-scan
_exptl_absorpt_process_details 'REQAB (Rigaku, 1998)'
_exptl_crystal_colour colorless
_exptl_crystal_density_diffrn 1.336
_exptl_crystal_density_method 'not measured'
_exptl_crystal_description prism
_exptl_crystal_F_000 2592.00
_exptl_crystal_size_max 0.200
_exptl_crystal_size_mid 0.030
_exptl_crystal_size_min 0.030
_refine_diff_density_max 0.22
_refine_diff_density_min -0.25
_refine_ls_abs_structure_details
;
 Flack x determined using 1055 quotients [(I+)-(I-)]/[(I+)+(I-)]
 (Parsons and Flack (2004), Acta Cryst. A60, s61).
;
_refine_ls_abs_structure_Flack -0.2(2)
_refine_ls_extinction_method none
_refine_ls_goodness_of_fit_ref 1.080
_refine_ls_hydrogen_treatment constr
_refine_ls_number_parameters 210
_refine_ls_number_reflns 2797
_refine_ls_number_restraints 1
_refine_ls_R_factor_gt 0.0530
_refine_ls_shift/su_max 0.000
_refine_ls_structure_factor_coef Fsqd
_refine_ls_weighting_details 'w = 1/[\s^2^(Fo^2^)+(0.0730P)^2^+4.8151P] where P=(Fo^2^+2Fc^2^)/3'
_refine_ls_weighting_scheme calc
_refine_ls_wR_factor_ref 0.1415
_reflns_number_gt 2604
_reflns_number_total 2797
_reflns_threshold_expression F^2^>2.0\s(F^2^)
_cod_data_source_file c4sc00879k2.cif
_cod_data_source_block 4
_cod_depositor_comments 'Adding full bibliography for 1516812--1516815.cif.'
_cod_database_code 1516812

loop_
_symmetry_equiv_pos_site_id
_symmetry_equiv_pos_as_xyz
1 +X,+Y,+Z
2 1/4-X,1/4+Y,1/4+Z
3 1/4+X,1/4-Y,1/4+Z
4 1/2-X,-Y,1/2+Z
5 +X,1/2+Y,1/2+Z
6 1/4-X,3/4+Y,3/4+Z
7 1/4+X,3/4-Y,3/4+Z
8 1/2-X,1/2-Y,+Z
9 1/2+X,+Y,1/2+Z
10 3/4-X,1/4+Y,3/4+Z
11 3/4+X,1/4-Y,3/4+Z
12 -X,-Y,+Z
13 1/2+X,1/2+Y,+Z
14 3/4-X,3/4+Y,1/4+Z
15 3/4+X,3/4-Y,1/4+Z
16 -X,1/2-Y,1/2+Z

loop_
_atom_site_label
_atom_site_type_symbol
_atom_site_fract_x
_atom_site_fract_y
_atom_site_fract_z
_atom_site_U_iso_or_equiv
_atom_site_adp_type
_atom_site_occupancy
_atom_site_site_symmetry_multiplicity
_atom_site_site_symmetry_order
_atom_site_calc_flag
_atom_site_refinement_flags
O3 O 0.57728(10) 0.70012(8) 0.1921(4) 0.0442(7) Uani 1 16 0 d .
O6 O 0.48477(10) 0.63375(8) 0.8718(4) 0.0479(7) Uani 1 16 0 d .
O7 O 0.55484(9) 0.60857(7) 0.7455(4) 0.0378(6) Uani 1 16 0 d .
N1 N 0.52202(11) 0.66578(9) 0.6150(5) 0.0379(7) Uani 1 16 0 d .
N2 N 0.56277(10) 0.66747(9) 0.4900(4) 0.0349(7) Uani 1 16 0 d .
C3 C 0.54874(14) 0.68974(11) 0.3206(5) 0.0367(8) Uani 1 16 0 d .
C4 C 0.49711(14) 0.69672(11) 0.3378(6) 0.0383(8) Uani 1 16 0 d .
C5 C 0.48185(13) 0.68251(11) 0.5138(6) 0.0385(8) Uani 1 16 0 d .
C6 C 0.51753(12) 0.63508(11) 0.7562(6) 0.0371(8) Uani 1 16 0 d .
C8 C 0.56038(13) 0.58162(11) 0.9065(5) 0.0363(8) Uani 1 16 0 d .
C9 C 0.55419(17) 0.54074(12) 0.8754(6) 0.0498(10) Uani 1 16 0 d .
C10 C 0.56275(19) 0.51422(14) 1.0290(7) 0.0584(12) Uani 1 16 0 d .
C11 C 0.57709(15) 0.52877(14) 1.2105(6) 0.0497(10) Uani 1 16 0 d .
C12 C 0.58323(14) 0.57008(12) 1.2382(6) 0.0436(9) Uani 1 16 0 d .
C13 C 0.57496(14) 0.59706(11) 1.0839(6) 0.0388(8) Uani 1 16 0 d .
C14 C 0.61041(13) 0.67157(11) 0.5723(5) 0.0341(8) Uani 1 16 0 d .
C15 C 0.61736(14) 0.68634(11) 0.7617(5) 0.0378(8) Uani 1 16 0 d .
C16 C 0.66420(15) 0.68911(12) 0.8349(6) 0.0460(9) Uani 1 16 0 d .
C17 C 0.70402(15) 0.67923(13) 0.7191(7) 0.0485(10) Uani 1 16 0 d .
C18 C 0.69646(15) 0.66476(12) 0.5303(6) 0.0437(9) Uani 1 16 0 d .
C19 C 0.65019(13) 0.66021(11) 0.4580(6) 0.0381(8) Uani 1 16 0 d .
C20 C 0.46794(16) 0.71720(13) 0.1815(7) 0.0513(10) Uani 1 16 0 d .
C21 C 0.43204(14) 0.68216(14) 0.5957(7) 0.0514(11) Uani 1 16 0 d .
H9 H 0.54423 0.53074 0.75113 0.0598 Uiso 1 16 0 calc R
H10 H 0.55875 0.48562 1.00997 0.0701 Uiso 1 16 0 calc R
H11 H 0.58266 0.51026 1.31535 0.0597 Uiso 1 16 0 calc R
H12 H 0.59308 0.58023 1.36231 0.0524 Uiso 1 16 0 calc R
H13 H 0.57935 0.62567 1.10109 0.0466 Uiso 1 16 0 calc R
H15 H 0.59029 0.69437 0.83935 0.0453 Uiso 1 16 0 calc R
H16 H 0.66917 0.69788 0.96598 0.0552 Uiso 1 16 0 calc R
H17 H 0.73616 0.68233 0.76842 0.0582 Uiso 1 16 0 calc R
H18 H 0.72362 0.65796 0.45057 0.0525 Uiso 1 16 0 calc R
H19 H 0.64528 0.64935 0.33053 0.0458 Uiso 1 16 0 calc R
H20A H 0.4463 0.73756 0.24088 0.0616 Uiso 1 16 0 calc R
H20B H 0.44844 0.69671 0.112 0.0616 Uiso 1 16 0 calc R
H20C H 0.48993 0.73077 0.08902 0.0616 Uiso 1 16 0 calc R
H21A H 0.43196 0.69615 0.72252 0.0617 Uiso 1 16 0 calc R
H21B H 0.42124 0.65381 0.61303 0.0617 Uiso 1 16 0 calc R
H21C H 0.40989 0.69628 0.50576 0.0617 Uiso 1 16 0 calc R

loop_
_atom_site_aniso_label
_atom_site_aniso_U_11
_atom_site_aniso_U_22
_atom_site_aniso_U_33
_atom_site_aniso_U_12
_atom_site_aniso_U_13
_atom_site_aniso_U_23
O3 0.0486(15) 0.0527(16) 0.0312(13) -0.0010(12) 0.0054(13) 0.0057(12)
O6 0.0428(15) 0.0578(17) 0.0432(16) 0.0051(12) 0.0121(12) 0.0117(13)
O7 0.0412(13) 0.0372(12) 0.0350(13) 0.0034(10) 0.0046(11) 0.0047(12)
N1 0.0366(16) 0.0417(16) 0.0355(16) 0.0027(12) 0.0058(14) 0.0078(13)
N2 0.0311(16) 0.0438(17) 0.0298(15) 0.0008(11) 0.0035(12) 0.0049(13)
C3 0.0455(19) 0.0349(18) 0.0299(17) 0.0005(16) 0.0010(16) 0.0003(14)
C4 0.0434(19) 0.0366(18) 0.0349(19) 0.0029(15) -0.0028(17) 0.0003(15)
C5 0.0352(19) 0.039(2) 0.041(2) 0.0027(14) -0.0012(16) -0.0001(16)
C6 0.0372(19) 0.0374(19) 0.037(2) -0.0011(14) 0.0023(16) 0.0033(15)
C8 0.0378(19) 0.0370(19) 0.0341(19) 0.0000(14) 0.0031(15) 0.0060(15)
C9 0.068(3) 0.039(2) 0.042(2) -0.0043(19) -0.006(2) 0.0001(18)
C10 0.087(3) 0.038(2) 0.050(3) -0.002(2) -0.010(3) 0.0032(19)
C11 0.057(2) 0.048(2) 0.044(2) 0.0062(18) -0.003(2) 0.0118(18)
C12 0.046(2) 0.047(2) 0.037(2) 0.0043(17) -0.0026(16) 0.0038(17)
C13 0.044(2) 0.0373(19) 0.036(2) 0.0019(15) -0.0006(16) 0.0003(16)
C14 0.0345(18) 0.0348(17) 0.0329(18) -0.0008(14) 0.0014(15) 0.0043(14)
C15 0.044(2) 0.0372(18) 0.0319(18) -0.0011(15) 0.0049(16) 0.0010(15)
C16 0.056(2) 0.046(2) 0.035(2) -0.0084(18) -0.0066(19) 0.0019(17)
C17 0.042(2) 0.052(2) 0.051(2) -0.0040(17) -0.0065(19) 0.010(2)
C18 0.040(2) 0.048(2) 0.044(2) -0.0003(16) 0.0041(18) 0.0060(17)
C19 0.041(2) 0.0388(18) 0.0347(19) 0.0006(15) 0.0027(16) 0.0022(15)
C20 0.052(2) 0.054(2) 0.048(2) 0.0087(19) -0.0058(19) 0.010(2)
C21 0.039(2) 0.060(3) 0.056(3) 0.0072(18) 0.0008(19) 0.010(2)

loop_
_atom_type_symbol
_atom_type_description
_atom_type_scat_dispersion_real
_atom_type_scat_dispersion_imag
_atom_type_scat_source
C C 0.0181 0.0091
;
International Tables for Crystallography
(1992, Vol. C, Tables 4.2.6.8 and 6.1.1.4)
;
H H 0.0000 0.0000
;
International Tables for Crystallography
(1992, Vol. C, Table 6.1.1.4)
;
N N 0.0311 0.0180
;
International Tables for Crystallography
(1992, Vol. C, Tables 4.2.6.8 and 6.1.1.4)
;
O O 0.0492 0.0322
;
International Tables for Crystallography
(1992, Vol. C, Tables 4.2.6.8 and 6.1.1.4)
;

loop_
_geom_angle_atom_site_label_1
_geom_angle_atom_site_label_2
_geom_angle_atom_site_label_3
_geom_angle
_geom_angle_publ_flag
C6 O7 C8 116.1(3) yes
N2 N1 C5 108.0(3) yes
N2 N1 C6 121.1(3) yes
C5 N1 C6 123.2(3) yes
N1 N2 C3 107.4(3) yes
N1 N2 C14 119.5(3) yes
C3 N2 C14 121.3(3) yes
O3 C3 N2 123.5(3) yes
O3 C3 C4 130.1(3) yes
N2 C3 C4 106.4(3) yes
C3 C4 C5 108.8(3) yes
C3 C4 C20 122.7(3) yes
C5 C4 C20 128.5(4) yes
N1 C5 C4 109.0(3) yes
N1 C5 C21 122.3(3) yes
C4 C5 C21 128.7(4) yes
O6 C6 O7 125.8(3) yes
O6 C6 N1 123.2(3) yes
O7 C6 N1 111.0(3) yes
O7 C8 C9 118.3(3) yes
O7 C8 C13 119.2(3) yes
C9 C8 C13 122.3(4) yes
C8 C9 C10 118.4(4) yes
C9 C10 C11 120.9(4) yes
C10 C11 C12 119.7(4) yes
C11 C12 C13 119.8(4) yes
C8 C13 C12 118.9(3) yes
N2 C14 C15 121.5(3) yes
N2 C14 C19 118.2(3) yes
C15 C14 C19 120.4(3) yes
C14 C15 C16 119.1(4) yes
C15 C16 C17 120.7(4) yes
C16 C17 C18 119.4(4) yes
C17 C18 C19 120.7(4) yes
C14 C19 C18 119.7(4) yes
C8 C9 H9 120.821 no
C10 C9 H9 120.824 no
C9 C10 H10 119.555 no
C11 C10 H10 119.560 no
C10 C11 H11 120.149 no
C12 C11 H11 120.144 no
C11 C12 H12 120.073 no
C13 C12 H12 120.080 no
C8 C13 H13 120.551 no
C12 C13 H13 120.551 no
C14 C15 H15 120.455 no
C16 C15 H15 120.484 no
C15 C16 H16 119.628 no
C17 C16 H16 119.647 no
C16 C17 H17 120.297 no
C18 C17 H17 120.295 no
C17 C18 H18 119.667 no
C19 C18 H18 119.670 no
C14 C19 H19 120.146 no
C18 C19 H19 120.160 no
C4 C20 H20A 109.468 no
C4 C20 H20B 109.467 no
C4 C20 H20C 109.484 no
H20A C20 H20B 109.472 no
H20A C20 H20C 109.467 no
H20B C20 H20C 109.470 no
C5 C21 H21A 109.477 no
C5 C21 H21B 109.464 no
C5 C21 H21C 109.471 no
H21A C21 H21B 109.464 no
H21A C21 H21C 109.479 no
H21B C21 H21C 109.473 no

loop_
_geom_bond_atom_site_label_1
_geom_bond_atom_site_label_2
_geom_bond_distance
_geom_bond_publ_flag
O3 C3 1.225(5) yes
O6 C6 1.198(5) yes
O7 C6 1.343(4) yes
O7 C8 1.417(4) yes
N1 N2 1.408(4) yes
N1 C5 1.412(5) yes
N1 C6 1.397(5) yes
N2 C3 1.420(5) yes
N2 C14 1.430(5) yes
C3 C4 1.440(5) yes
C4 C5 1.355(5) yes
C4 C20 1.493(6) yes
C5 C21 1.478(5) yes
C8 C9 1.363(5) yes
C8 C13 1.372(5) yes
C9 C10 1.381(6) yes
C10 C11 1.385(6) yes
C11 C12 1.374(6) yes
C12 C13 1.393(6) yes
C14 C15 1.395(5) yes
C14 C19 1.393(5) yes
C15 C16 1.383(6) yes
C16 C17 1.388(6) yes
C17 C18 1.389(6) yes
C18 C19 1.371(5) yes
C9 H9 0.950 no
C10 H10 0.950 no
C11 H11 0.950 no
C12 H12 0.950 no
C13 H13 0.950 no
C15 H15 0.950 no
C16 H16 0.950 no
C17 H17 0.950 no
C18 H18 0.950 no
C19 H19 0.950 no
C20 H20A 0.980 no
C20 H20B 0.980 no
C20 H20C 0.980 no
C21 H21A 0.980 no
C21 H21B 0.980 no
C21 H21C 0.980 no

loop_
_geom_contact_atom_site_label_1
_geom_contact_atom_site_label_2
_geom_contact_distance
_geom_contact_publ_flag
_geom_contact_site_symmetry_2
O3 N1 3.451(4) no .
O3 C5 3.468(5) no .
O3 C14 2.906(5) no .
O3 C19 3.001(5) no .
O3 C20 3.054(5) no .
O6 N2 3.550(4) no .
O6 C5 2.921(5) no .
O6 C8 2.696(5) no .
O6 C9 3.588(5) no .
O6 C13 3.109(5) no .
O6 C21 2.856(5) no .
O7 N2 2.608(4) no .
O7 C5 3.516(4) no .
O7 C14 2.823(4) no .
O7 C15 3.069(4) no .
N1 C8 3.555(5) no .
N1 C15 2.882(5) no .
C3 C6 3.575(5) no .
C3 C15 3.556(5) no .
C3 C19 3.093(5) no .
C4 C6 3.542(5) no .
C4 C14 3.594(5) no .
C5 C14 3.570(5) no .
C6 C9 3.344(5) no .
C6 C13 3.007(5) no .
C6 C14 3.083(5) no .
C6 C15 3.212(5) no .
C6 C21 3.013(5) no .
C8 C11 2.740(6) no .
C9 C12 2.775(6) no .
C10 C13 2.753(6) no .
C14 C17 2.770(6) no .
C15 C18 2.777(6) no .
C16 C19 2.770(6) no .
C20 C21 3.208(7) no .
O3 C13 3.449(5) no 1_554
O3 C15 3.172(5) no 1_554
O3 C16 3.432(5) no 1_554
O6 C17 3.539(5) no 11_464
O6 C18 3.378(5) no 11_465
O6 C19 3.568(5) no 11_465
O6 C20 3.482(5) no 1_556
O7 C17 3.571(5) no 11_464
C3 C13 3.508(5) no 1_554
C6 C17 3.362(6) no 11_464
C8 C21 3.396(5) no 3_565
C10 C10 3.569(7) no 12_665
C13 O3 3.449(5) no 1_556
C13 C3 3.508(5) no 1_556
C13 C21 3.493(6) no 3_565
C15 O3 3.172(5) no 1_556
C16 O3 3.432(5) no 1_556
C17 O6 3.539(5) no 3_565
C17 O7 3.571(5) no 3_565
C17 C6 3.362(6) no 3_565
C18 O6 3.378(5) no 3_564
C19 O6 3.568(5) no 3_564
C20 O6 3.482(5) no 1_554
C21 C8 3.396(5) no 11_464
C21 C13 3.493(6) no 11_464
O3 H19 2.6706 no .
O3 H20B 3.5810 no .
O3 H20C 2.6926 no .
O6 H13 3.0440 no .
O6 H15 3.5165 no .
O6 H21A 2.7020 no .
O6 H21B 2.5689 no .
O7 H9 2.5602 no .
O7 H13 2.5821 no .
O7 H15 3.0363 no .
N1 H15 2.5953 no .
N1 H21A 2.7637 no .
N1 H21B 2.7943 no .
N1 H21C 3.3207 no .
N2 H15 2.6534 no .
N2 H19 2.5826 no .
C3 H19 2.9616 no .
C3 H20A 3.2632 no .
C3 H20B 3.1091 no .
C3 H20C 2.6285 no .
C4 H21A 3.1797 no .
C4 H21B 3.1372 no .
C4 H21C 2.6554 no .
C5 H20A 2.7687 no .
C5 H20B 2.9314 no .
C5 H20C 3.3105 no .
C6 H9 3.4877 no .
C6 H13 2.9205 no .
C6 H15 2.8402 no .
C6 H21A 3.0910 no .
C6 H21B 2.8843 no .
C8 H10 3.2160 no .
C8 H12 3.2414 no .
C9 H11 3.2619 no .
C9 H13 3.2493 no .
C10 H12 3.2453 no .
C11 H9 3.2666 no .
C11 H13 3.2542 no .
C12 H10 3.2406 no .
C13 H9 3.2523 no .
C13 H11 3.2546 no .
C14 H16 3.2525 no .
C14 H18 3.2479 no .
C15 H13 3.2245 no .
C15 H17 3.2645 no .
C15 H19 3.2755 no .
C16 H18 3.2550 no .
C17 H15 3.2663 no .
C17 H19 3.2562 no .
C18 H16 3.2548 no .
C19 H15 3.2773 no .
C19 H17 3.2546 no .
C20 H21C 2.8136 no .
C21 H20A 3.0508 no .
C21 H20B 3.3690 no .
H9 H10 2.3369 no .
H10 H11 2.3309 no .
H11 H12 2.3265 no .
H12 H13 2.3522 no .
H13 H15 2.8859 no .
H13 H16 3.5357 no .
H15 H16 2.3348 no .
H16 H17 2.3373 no .
H17 H18 2.3387 no .
H18 H19 2.3190 no .
H20A H21A 3.5801 no .
H20A H21C 2.4687 no .
H20B H21C 2.8912 no .
O3 H10 3.3691 no 2_654
O3 H13 2.5118 no 1_554
O3 H15 2.4440 no 1_554
O3 H16 2.9592 no 1_554
O3 H21A 3.4055 no 16_664
O6 H16 3.3902 no 11_464
O6 H17 3.2398 no 11_464
O6 H18 2.6451 no 11_465
O6 H19 3.0396 no 11_465
O6 H20B 2.8144 no 1_556
O6 H20C 3.5034 no 1_556
O7 H12 2.9693 no 1_554
O7 H17 2.7839 no 11_464
O7 H21B 3.3197 no 3_565
O7 H21C 3.3963 no 3_565
N1 H17 3.4181 no 11_464
N1 H20A 3.3872 no 16_665
N1 H20C 3.4011 no 16_665
N2 H12 3.0954 no 1_554
N2 H13 3.0226 no 1_554
N2 H20A 3.5540 no 16_665
C3 H13 2.7093 no 1_554
C3 H15 3.4841 no 1_554
C3 H20C 3.3522 no 16_665
C4 H20C 2.9476 no 16_665
C5 H20C 2.9825 no 16_665
C6 H17 2.8694 no 11_464
C6 H18 3.5570 no 11_465
C8 H17 3.3753 no 11_464
C8 H18 3.1346 no 11_465
C8 H21A 3.4882 no 3_565
C8 H21B 3.0948 no 3_565
C8 H21C 3.0587 no 3_565
C9 H10 3.3468 no 12_665
C9 H16 3.3060 no 6_644
C9 H17 3.1957 no 11_464
C9 H18 3.5552 no 11_465
C9 H21A 3.5956 no 3_565
C9 H21C 3.0445 no 3_565
C10 H10 3.3382 no 12_665
C10 H16 3.0857 no 6_644
C10 H21A 3.5408 no 3_565
C10 H21C 3.5021 no 3_565
C11 H17 3.5035 no 11_465
C11 H18 3.5141 no 11_465
C11 H20B 3.5794 no 3_566
C11 H21A 3.4066 no 3_565
C12 H17 3.2824 no 11_465
C12 H18 3.1042 no 11_465
C12 H19 3.1639 no 1_556
C12 H20B 3.3198 no 3_566
C12 H21A 3.3051 no 3_565
C13 H18 2.8988 no 11_465
C13 H19 3.0802 no 1_556
C13 H21A 3.3469 no 3_565
C13 H21B 3.0437 no 3_565
C13 H21C 3.5311 no 3_565
C14 H11 3.2931 no 2_654
C14 H12 3.3457 no 1_554
C14 H20A 3.5453 no 16_665
C14 H21B 3.5782 no 3_565
C15 H11 3.0851 no 2_654
C15 H20A 3.0428 no 16_665
C15 H21B 3.3684 no 3_565
C16 H9 3.3997 no 2_655
C16 H10 3.3609 no 2_655
C16 H11 2.9676 no 2_654
C16 H21B 3.0486 no 3_565
C17 H9 3.3998 no 3_565
C17 H11 3.0214 no 2_654
C17 H21B 3.0234 no 3_565
C18 H10 2.9656 no 2_654
C18 H11 3.2304 no 2_654
C18 H21B 3.2662 no 3_565
C19 H10 3.0289 no 2_654
C19 H11 3.3836 no 2_654
C19 H12 3.1171 no 1_554
C19 H13 3.3171 no 1_554
C19 H21B 3.5171 no 3_565
C20 H15 3.4741 no 16_664
C20 H20C 3.4616 no 16_665
C20 H21A 3.3592 no 1_554
C21 H20B 3.5884 no 1_556
C21 H20C 3.5618 no 16_665
H9 C16 3.3997 no 6_644
H9 C17 3.3998 no 11_464
H9 H9 3.1519 no 12_665
H9 H10 3.3774 no 12_665
H9 H11 3.2291 no 1_554
H9 H12 3.3871 no 1_554
H9 H16 2.8981 no 6_644
H9 H16 3.5119 no 11_464
H9 H17 2.5547 no 11_464
H9 H21C 3.2630 no 3_565
H10 O3 3.3691 no 6_645
H10 C9 3.3468 no 12_665
H10 C10 3.3382 no 12_665
H10 C16 3.3609 no 6_644
H10 C18 2.9656 no 6_645
H10 C19 3.0289 no 6_645
H10 H9 3.3774 no 12_665
H10 H10 3.3599 no 12_665
H10 H16 2.4339 no 6_644
H10 H18 2.9877 no 6_645
H10 H19 3.1261 no 6_645
H11 C14 3.2931 no 6_645
H11 C15 3.0851 no 6_645
H11 C16 2.9676 no 6_645
H11 C17 3.0214 no 6_645
H11 C18 3.2304 no 6_645
H11 C19 3.3836 no 6_645
H11 H9 3.2291 no 1_556
H11 H15 3.5519 no 6_645
H11 H16 3.4134 no 6_645
H11 H17 3.4612 no 6_645
H11 H17 3.5304 no 11_465
H11 H20A 3.3432 no 3_566
H11 H20B 3.4903 no 3_566
H12 O7 2.9693 no 1_556
H12 N2 3.0954 no 1_556
H12 C14 3.3457 no 1_556
H12 C19 3.1171 no 1_556
H12 H9 3.3871 no 1_556
H12 H17 3.1500 no 11_465
H12 H18 3.4823 no 11_465
H12 H19 2.6838 no 1_556
H12 H20B 3.0235 no 3_566
H12 H21C 3.3678 no 3_566
H13 O3 2.5118 no 1_556
H13 N2 3.0226 no 1_556
H13 C3 2.7093 no 1_556
H13 C19 3.3171 no 1_556
H13 H18 3.1773 no 11_465
H13 H19 2.5165 no 1_556
H13 H21B 3.1525 no 3_565
H15 O3 2.4440 no 1_556
H15 C3 3.4841 no 1_556
H15 C20 3.4741 no 16_665
H15 H11 3.5519 no 2_654
H15 H20A 2.5317 no 16_665
H15 H20C 3.4520 no 1_556
H16 O3 2.9592 no 1_556
H16 O6 3.3902 no 3_565
H16 C9 3.3060 no 2_655
H16 C10 3.0857 no 2_655
H16 H9 2.8981 no 2_655
H16 H9 3.5119 no 3_565
H16 H10 2.4339 no 2_655
H16 H11 3.4134 no 2_654
H16 H19 3.0249 no 1_556
H16 H21B 3.3972 no 3_565
H17 O6 3.2398 no 3_565
H17 O7 2.7839 no 3_565
H17 N1 3.4181 no 3_565
H17 C6 2.8694 no 3_565
H17 C8 3.3753 no 3_565
H17 C9 3.1957 no 3_565
H17 C11 3.5035 no 3_564
H17 C12 3.2824 no 3_564
H17 H9 2.5547 no 3_565
H17 H11 3.4612 no 2_654
H17 H11 3.5304 no 3_564
H17 H12 3.1500 no 3_564
H17 H21B 3.3938 no 3_565
H18 O6 2.6451 no 3_564
H18 C6 3.5570 no 3_564
H18 C8 3.1346 no 3_564
H18 C9 3.5552 no 3_564
H18 C11 3.5141 no 3_564
H18 C12 3.1042 no 3_564
H18 C13 2.8988 no 3_564
H18 H10 2.9877 no 2_654
H18 H12 3.4823 no 3_564
H18 H13 3.1773 no 3_564
H18 H20B 3.5417 no 3_565
H19 O6 3.0396 no 3_564
H19 C12 3.1639 no 1_554
H19 C13 3.0802 no 1_554
H19 H10 3.1261 no 2_654
H19 H12 2.6838 no 1_554
H19 H13 2.5165 no 1_554
H19 H16 3.0249 no 1_554
H19 H20B 3.4684 no 3_565
H20A N1 3.3872 no 16_664
H20A N2 3.5540 no 16_664
H20A C14 3.5453 no 16_664
H20A C15 3.0428 no 16_664
H20A H11 3.3432 no 11_463
H20A H15 2.5317 no 16_664
H20A H20C 3.1297 no 16_665
H20B O6 2.8144 no 1_554
H20B C11 3.5794 no 11_463
H20B C12 3.3198 no 11_463
H20B C21 3.5884 no 1_554
H20B H11 3.4903 no 11_463
H20B H12 3.0235 no 11_463
H20B H18 3.5417 no 11_464
H20B H19 3.4684 no 11_464
H20B H21A 2.6995 no 1_554
H20C O6 3.5034 no 1_554
H20C N1 3.4011 no 16_664
H20C C3 3.3522 no 16_664
H20C C4 2.9476 no 16_664
H20C C5 2.9825 no 16_664
H20C C20 3.4616 no 16_664
H20C C21 3.5618 no 16_664
H20C H15 3.4520 no 1_554
H20C H20A 3.1297 no 16_664
H20C H21A 3.1755 no 1_554
H20C H21A 3.3367 no 16_664
H21A O3 3.4055 no 16_665
H21A C8 3.4882 no 11_464
H21A C9 3.5956 no 11_464
H21A C10 3.5408 no 11_464
H21A C11 3.4066 no 11_464
H21A C12 3.3051 no 11_464
H21A C13 3.3469 no 11_464
H21A C20 3.3592 no 1_556
H21A H20B 2.6995 no 1_556
H21A H20C 3.1755 no 1_556
H21A H20C 3.3367 no 16_665
H21B O7 3.3197 no 11_464
H21B C8 3.0948 no 11_464
H21B C13 3.0437 no 11_464
H21B C14 3.5782 no 11_464
H21B C15 3.3684 no 11_464
H21B C16 3.0486 no 11_464
H21B C17 3.0234 no 11_464
H21B C18 3.2662 no 11_464
H21B C19 3.5171 no 11_464
H21B H13 3.1525 no 11_464
H21B H16 3.3972 no 11_464
H21B H17 3.3938 no 11_464
H21C O7 3.3963 no 11_464
H21C C8 3.0587 no 11_464
H21C C9 3.0445 no 11_464
H21C C10 3.5021 no 11_464
H21C C13 3.5311 no 11_464
H21C H9 3.2630 no 11_464
H21C H12 3.3678 no 11_463

loop_
_geom_torsion_atom_site_label_1
_geom_torsion_atom_site_label_2
_geom_torsion_atom_site_label_3
_geom_torsion_atom_site_label_4
_geom_torsion
_geom_torsion_publ_flag
C6 O7 C8 C9 115.2(3) no
C6 O7 C8 C13 -69.3(4) no
C8 O7 C6 O6 -12.3(5) no
C8 O7 C6 N1 166.4(2) no
N2 N1 C5 C4 -4.0(4) no
N2 N1 C5 C21 174.4(3) no
C5 N1 N2 C3 6.8(3) no
C5 N1 N2 C14 150.3(3) no
N2 N1 C6 O6 176.0(3) no
N2 N1 C6 O7 -2.8(4) no
C6 N1 N2 C3 157.0(3) no
C6 N1 N2 C14 -59.6(4) no
C5 N1 C6 O6 -38.4(5) no
C5 N1 C6 O7 142.8(3) no
C6 N1 C5 C4 -153.4(3) no
C6 N1 C5 C21 25.0(5) no
N1 N2 C3 O3 172.5(3) no
N1 N2 C3 C4 -7.0(3) no
N1 N2 C14 C15 -20.0(5) no
N1 N2 C14 C19 159.7(3) no
C3 N2 C14 C15 118.2(3) no
C3 N2 C14 C19 -62.0(4) no
C14 N2 C3 O3 29.9(5) no
C14 N2 C3 C4 -149.6(3) no
O3 C3 C4 C5 -174.8(3) no
O3 C3 C4 C20 4.2(6) no
N2 C3 C4 C5 4.7(4) no
N2 C3 C4 C20 -176.3(3) no
C3 C4 C5 N1 -0.5(4) no
C3 C4 C5 C21 -178.7(3) no
C20 C4 C5 N1 -179.4(3) no
C20 C4 C5 C21 2.3(6) no
O7 C8 C9 C10 175.8(3) no
O7 C8 C13 C12 -176.1(3) no
C9 C8 C13 C12 -0.7(6) no
C13 C8 C9 C10 0.3(6) no
C8 C9 C10 C11 0.2(7) no
C9 C10 C11 C12 -0.4(7) no
C10 C11 C12 C13 0.1(6) no
C11 C12 C13 C8 0.5(6) no
N2 C14 C15 C16 179.1(3) no
N2 C14 C19 C18 178.3(3) no
C15 C14 C19 C18 -2.0(5) no
C19 C14 C15 C16 -0.7(5) no
C14 C15 C16 C17 3.0(5) no
C15 C16 C17 C18 -2.7(6) no
C16 C17 C18 C19 0.0(6) no
C17 C18 C19 C14 2.3(6) no
